data_7133493
loop_
_publ_author_name
'Yamada, Shinji'
'Honda, Yuka'

_publ_section_title
;
 Solid-state [2+2] photodimerization of eniminium salts: stereoselective
 syntheses of 1,3-diacetylcyclobutanes.
;
_journal_issue 72
_journal_name_full 'Chemical communications (Cambridge, England)'
_journal_page_first 9821
_journal_page_last 9824
_journal_paper_doi 10.1039/d4cc03691c
_journal_volume 60
_journal_year 2024
_chemical_absolute_configuration 'CHOOSE rm ad rmad syn or unk'
_chemical_formula_moiety 'C26 H26 O2'
_chemical_formula_sum 'C26 H26 O2'
_chemical_formula_weight 370.49
_space_group_crystal_system monoclinic
_space_group_IT_number 4
_space_group_name_Hall 'P 2yb'
_space_group_name_H-M_alt 'P 1 21 1'
_atom_sites_solution_hydrogens geom
_atom_sites_solution_primary direct
_atom_sites_solution_secondary difmap
_audit_block_doi 10.5517/ccdc.csd.cc2kl0jq
_audit_update_record
;
2024-07-14 deposited with the CCDC.	2024-08-12 downloaded from the CCDC.
;
_cell_angle_alpha 90.0000
_cell_angle_beta 115.370(3)
_cell_angle_gamma 90.0000
_cell_formula_units_Z 2
_cell_length_a 9.0741(4)
_cell_length_b 13.3976(5)
_cell_length_c 9.2157(3)
_cell_measurement_reflns_used 4265
_cell_measurement_temperature 123
_cell_measurement_theta_max 68.13
_cell_measurement_theta_min 3.30
_cell_volume 1012.32(7)
_computing_cell_refinement 'RAPID AUTO'
_computing_data_collection 'RAPID AUTO (Rigaku, ????)'
_computing_data_reduction 'RAPID AUTO'
_computing_molecular_graphics 'CrystalStructure 4.2.1'
_computing_publication_material 'CrystalStructure 4.2.1 (Rigaku, 2016)'
_computing_structure_refinement 'SHELXL Version 2014/7 (Sheldrick, 2008)'
_computing_structure_solution 'SHELXS Version 2013/1 (Sheldrick, 2008)'
_diffrn_ambient_temperature 123
_diffrn_detector_area_resol_mean 10.000
_diffrn_measured_fraction_theta_full 0.987
_diffrn_measured_fraction_theta_max 0.986
_diffrn_measurement_device_type 'Rigaku R-AXIS RAPID'
_diffrn_measurement_method \w
_diffrn_radiation_type 'Cu K\a'
_diffrn_radiation_wavelength 1.54187
_diffrn_reflns_av_R_equivalents 0.0398
_diffrn_reflns_Laue_measured_fraction_full 0.987
_diffrn_reflns_Laue_measured_fraction_max 0.986
_diffrn_reflns_limit_h_max 10
_diffrn_reflns_limit_h_min -10
_diffrn_reflns_limit_k_max 16
_diffrn_reflns_limit_k_min -15
_diffrn_reflns_limit_l_max 11
_diffrn_reflns_limit_l_min -11
_diffrn_reflns_number 10456
_diffrn_reflns_point_group_measured_fraction_full 0.959
_diffrn_reflns_point_group_measured_fraction_max 0.955
_diffrn_reflns_theta_full 67.687
_diffrn_reflns_theta_max 68.238
_diffrn_reflns_theta_min 5.312
_diffrn_standards_number 0
_exptl_absorpt_coefficient_mu 0.586
_exptl_absorpt_correction_T_max 0.839
_exptl_absorpt_correction_T_min 0.753
_exptl_absorpt_correction_type multi-scan
_exptl_absorpt_process_details 'ABSCOR (Rigaku, 1995)'
_exptl_crystal_colour colorless
_exptl_crystal_density_diffrn 1.215
_exptl_crystal_density_method 'not measured'
_exptl_crystal_description block
_exptl_crystal_F_000 396.00
_exptl_crystal_size_max 0.400
_exptl_crystal_size_mid 0.400
_exptl_crystal_size_min 0.300
_refine_diff_density_max 0.26
_refine_diff_density_min -0.23
_refine_ls_abs_structure_details
;
 Flack x determined using 1044 quotients [(I+)-(I-)]/[(I+)+(I-)]
 (Parsons, Flack and Wagner, Acta Cryst. B69 (2013) 249-259).
;
_refine_ls_abs_structure_Flack 0.1(7)
_refine_ls_extinction_coef 0.0081(8)
_refine_ls_extinction_method SHELXL
_refine_ls_goodness_of_fit_ref 1.106
_refine_ls_hydrogen_treatment constr
_refine_ls_number_parameters 256
_refine_ls_number_reflns 3529
_refine_ls_number_restraints 1
_refine_ls_R_factor_all 0.0571
_refine_ls_R_factor_gt 0.0428
_refine_ls_shift/su_max 0.262
_refine_ls_structure_factor_coef Fsqd
_refine_ls_weighting_details 'w = 1/[\s^2^(Fo^2^)+(0.0264P)^2^+0.2132P] where P=(Fo^2^+2Fc^2^)/3'
_refine_ls_weighting_scheme calc
_refine_ls_wR_factor_gt 0.0908
_refine_ls_wR_factor_ref 0.0986
_reflns_Friedel_coverage 0.852
_reflns_Friedel_fraction_full 0.927
_reflns_Friedel_fraction_max 0.921
_reflns_number_gt 2640
_reflns_number_total 3529
_reflns_threshold_expression F^2^>2.0\s(F^2^)
_cod_data_source_file d4cc03691c2.cif
_cod_data_source_block MEDMEIMINIUM-SYN-HT-DIMER-1_CCDC1
_cod_depositor_comments 'Adding full bibliography for 7133484--7133496.cif.'
_cod_original_cell_volume 1012.31(7)
_cod_database_code 7133493

loop_
_space_group_symop_id
_space_group_symop_operation_xyz
1 +X,+Y,+Z
2 -X,1/2+Y,-Z

loop_
_atom_site_label
_atom_site_type_symbol
_atom_site_fract_x
_atom_site_fract_y
_atom_site_fract_z
_atom_site_U_iso_or_equiv
_atom_site_adp_type
_atom_site_occupancy
_atom_site_site_symmetry_order
_atom_site_calc_flag
_atom_site_refinement_flags_posn
_atom_site_refinement_flags_adp
_atom_site_refinement_flags_occupancy
_atom_site_disorder_assembly
_atom_site_disorder_group
O1 O 0.0727(6) 0.3374(4) 0.3055(6) 0.0340(12) Uani 1 1 d . . . . .
O2 O 0.4290(6) -0.0202(4) 0.6973(6) 0.0342(12) Uani 1 1 d . . . . .
C1 C 0.1793(8) 0.2192(5) 0.5204(7) 0.0233(16) Uani 1 1 d . . . . .
H1 H 0.1994 0.2368 0.6328 0.028 Uiso 1 1 calc R U . . .
C2 C 0.3415(8) 0.2139(6) 0.5048(7) 0.0250(17) Uani 1 1 d . . . . .
H2 H 0.3296 0.2458 0.4022 0.030 Uiso 1 1 calc R U . . .
C3 C 0.3232(8) 0.0983(6) 0.4847(7) 0.0244(16) Uani 1 1 d . . . . .
H3 H 0.3055 0.0800 0.3732 0.029 Uiso 1 1 calc R U . . .
C4 C 0.1562(8) 0.1010(5) 0.4930(7) 0.0222(15) Uani 1 1 d . . . . .
H4 H 0.1660 0.0679 0.5941 0.027 Uiso 1 1 calc R U . . .
C5 C 0.0482(9) 0.2852(5) 0.4017(8) 0.0270(17) Uani 1 1 d . . . . .
C6 C -0.1127(9) 0.2861(6) 0.4099(9) 0.0344(18) Uani 1 1 d . . . . .
H6A H -0.1004 0.3178 0.5103 0.041 Uiso 1 1 calc R U . . .
H6B H -0.1513 0.2174 0.4062 0.041 Uiso 1 1 calc R U . . .
H6C H -0.1918 0.3237 0.3186 0.041 Uiso 1 1 calc R U . . .
C7 C 0.4910(8) 0.2541(5) 0.6451(7) 0.0227(15) Uani 1 1 d . . . . .
C8 C 0.6054(9) 0.3089(5) 0.6183(9) 0.0284(18) Uani 1 1 d . . . . .
H8 H 0.5896 0.3222 0.5114 0.034 Uiso 1 1 calc R U . . .
C9 C 0.7456(9) 0.3453(6) 0.7483(9) 0.0354(18) Uani 1 1 d . . . . .
H9 H 0.8234 0.3838 0.7291 0.043 Uiso 1 1 calc R U . . .
C10 C 0.7694(9) 0.3248(6) 0.9034(8) 0.0345(19) Uani 1 1 d . . . . .
H10 H 0.8644 0.3484 0.9916 0.041 Uiso 1 1 calc R U . . .
C11 C 0.6571(10) 0.2709(7) 0.9294(8) 0.0293(18) Uani 1 1 d . . . . .
H11 H 0.6746 0.2572 1.0367 0.035 Uiso 1 1 calc R U . . .
C12 C 0.5172(9) 0.2352(5) 0.8042(8) 0.0282(17) Uani 1 1 d . . . . .
H12 H 0.4396 0.1982 0.8258 0.034 Uiso 1 1 calc R U . . .
C13 C 0.4539(8) 0.0315(6) 0.6029(8) 0.0257(16) Uani 1 1 d . . . . .
C14 C 0.6144(9) 0.0310(6) 0.5910(9) 0.0358(19) Uani 1 1 d . . . . .
H14A H 0.6716 -0.0318 0.6344 0.043 Uiso 1 1 calc R U . . .
H14B H 0.6814 0.0871 0.6527 0.043 Uiso 1 1 calc R U . . .
H14C H 0.5947 0.0375 0.4782 0.043 Uiso 1 1 calc R U . . .
C15 C 0.0092(8) 0.0621(5) 0.3537(8) 0.0231(15) Uani 1 1 d . . . . .
C16 C -0.0171(8) 0.0816(5) 0.1967(7) 0.0242(16) Uani 1 1 d . . . . .
H16 H 0.0607 0.1199 0.1772 0.029 Uiso 1 1 calc R U . . .
C17 C -0.1547(10) 0.0462(7) 0.0673(9) 0.0323(19) Uani 1 1 d . . . . .
H17 H -0.1704 0.0598 -0.0395 0.039 Uiso 1 1 calc R U . . .
C18 C -0.2703(9) -0.0097(5) 0.0959(9) 0.0338(19) Uani 1 1 d . . . . .
H18 H -0.3652 -0.0341 0.0086 0.041 Uiso 1 1 calc R U . . .
C19 C -0.2450(9) -0.0289(6) 0.2521(8) 0.0314(17) Uani 1 1 d . . . . .
H19 H -0.3233 -0.0665 0.2719 0.038 Uiso 1 1 calc R U . . .
C20 C -0.1081(9) 0.0057(6) 0.3788(9) 0.0275(17) Uani 1 1 d . . . . .
H20 H -0.0924 -0.0087 0.4854 0.033 Uiso 1 1 calc R U . . .
C21 C 1.1722(10) 0.2506(6) 0.9644(9) 0.036(2) Uani 1 1 d . . . . .
H21 H 1.1176 0.3131 0.9404 0.043 Uiso 1 1 calc R U . . .
C22 C 1.3291(10) 0.2436(6) 1.0861(9) 0.0359(19) Uani 1 1 d . . . . .
H22 H 1.3832 0.3013 1.1446 0.043 Uiso 1 1 calc R U . . .
C23 C 1.4062(10) 0.1513(7) 1.1215(9) 0.038(2) Uani 1 1 d . . . . .
H23 H 1.5125 0.1451 1.2064 0.045 Uiso 1 1 calc R U . . .
C24 C 1.3274(11) 0.0681(6) 1.0321(10) 0.039(2) Uani 1 1 d . . . . .
H24 H 1.3806 0.0051 1.0553 0.047 Uiso 1 1 calc R U . . .
C25 C 1.1741(11) 0.0761(6) 0.9114(9) 0.036(2) Uani 1 1 d . . . . .
H25 H 1.1216 0.0189 0.8501 0.043 Uiso 1 1 calc R U . . .
C26 C 1.0954(10) 0.1667(7) 0.8782(9) 0.037(2) Uani 1 1 d . . . . .
H26 H 0.9876 0.1716 0.7955 0.044 Uiso 1 1 calc R U . . .

loop_
_atom_site_aniso_label
_atom_site_aniso_U_11
_atom_site_aniso_U_22
_atom_site_aniso_U_33
_atom_site_aniso_U_23
_atom_site_aniso_U_13
_atom_site_aniso_U_12
O1 0.034(3) 0.030(3) 0.032(3) 0.003(3) 0.008(2) 0.001(3)
O2 0.039(3) 0.033(3) 0.032(3) 0.005(3) 0.016(2) 0.007(3)
C1 0.019(4) 0.027(4) 0.017(3) -0.003(3) 0.001(2) -0.001(3)
C2 0.021(4) 0.037(4) 0.014(3) 0.001(3) 0.004(2) -0.001(3)
C3 0.031(4) 0.029(4) 0.020(3) -0.003(3) 0.018(3) -0.001(4)
C4 0.029(4) 0.018(3) 0.027(3) 0.001(3) 0.018(3) 0.004(3)
C5 0.033(4) 0.021(4) 0.025(3) -0.009(3) 0.011(3) -0.004(3)
C6 0.030(4) 0.035(5) 0.037(4) 0.002(4) 0.013(3) 0.007(4)
C7 0.026(4) 0.015(3) 0.023(3) 0.001(3) 0.008(3) 0.003(3)
C8 0.031(4) 0.021(4) 0.034(4) 0.003(3) 0.014(3) 0.003(3)
C9 0.021(4) 0.030(4) 0.054(5) -0.007(4) 0.015(3) 0.000(3)
C10 0.026(4) 0.040(5) 0.027(4) -0.008(4) 0.001(3) 0.004(4)
C11 0.034(4) 0.033(4) 0.012(3) -0.004(3) 0.000(3) 0.006(4)
C12 0.034(4) 0.026(4) 0.027(3) 0.001(3) 0.015(3) -0.002(3)
C13 0.024(4) 0.025(4) 0.023(3) -0.007(3) 0.005(3) 0.002(3)
C14 0.027(4) 0.038(5) 0.040(4) -0.011(4) 0.012(3) 0.001(4)
C15 0.020(3) 0.026(4) 0.027(3) 0.002(3) 0.013(3) 0.003(3)
C16 0.020(4) 0.028(4) 0.024(3) 0.001(3) 0.008(3) 0.003(3)
C17 0.034(4) 0.028(4) 0.038(4) 0.000(3) 0.018(3) 0.002(4)
C18 0.028(4) 0.019(4) 0.045(4) -0.010(4) 0.007(3) -0.002(4)
C19 0.034(4) 0.021(4) 0.043(4) 0.003(3) 0.020(3) -0.004(3)
C20 0.031(4) 0.027(4) 0.027(3) 0.004(3) 0.015(3) 0.002(3)
C21 0.038(5) 0.032(5) 0.046(4) 0.021(3) 0.025(3) 0.002(4)
C22 0.036(4) 0.038(5) 0.043(4) -0.006(4) 0.025(4) -0.009(4)
C23 0.031(4) 0.049(6) 0.034(4) 0.002(4) 0.015(3) -0.005(4)
C24 0.045(5) 0.033(5) 0.048(4) -0.004(3) 0.028(4) 0.007(4)
C25 0.055(5) 0.033(4) 0.028(4) 0.003(4) 0.026(4) -0.004(4)
C26 0.039(5) 0.039(5) 0.034(4) 0.017(4) 0.018(3) 0.002(4)

loop_
_atom_type_symbol
_atom_type_description
_atom_type_scat_dispersion_real
_atom_type_scat_dispersion_imag
_atom_type_scat_source
C C 0.0181 0.0091
;
International Tables for Crystallography
(Vol. C, Tables 4.2.6.8 and 6.1.1.4)
;
H H 0.0000 0.0000
;
International Tables for Crystallography
(Vol. C, Table 6.1.1.4)
;
O O 0.0492 0.0322
;
International Tables for Crystallography
(Vol. C, Tables 4.2.6.8 and 6.1.1.4)
;

loop_
_geom_angle_atom_site_label_1
_geom_angle_atom_site_label_2
_geom_angle_atom_site_label_3
_geom_angle
_geom_angle_site_symmetry_1
_geom_angle_site_symmetry_3
_geom_angle_publ_flag
C5 C1 C2 116.6(6) . . ?
C5 C1 C4 117.1(5) . . ?
C2 C1 C4 90.3(6) . . ?
C5 C1 H1 110.5 . . ?
C2 C1 H1 110.5 . . ?
C4 C1 H1 110.5 . . ?
C7 C2 C1 116.5(6) . . ?
C7 C2 C3 117.7(6) . . ?
C1 C2 C3 90.0(6) . . ?
C7 C2 H2 110.4 . . ?
C1 C2 H2 110.4 . . ?
C3 C2 H2 110.4 . . ?
C13 C3 C4 117.4(6) . . ?
C13 C3 C2 119.4(6) . . ?
C4 C3 C2 91.6(6) . . ?
C13 C3 H3 109.1 . . ?
C4 C3 H3 109.1 . . ?
C2 C3 H3 109.1 . . ?
C15 C4 C3 118.8(6) . . ?
C15 C4 C1 119.2(6) . . ?
C3 C4 C1 88.0(5) . . ?
C15 C4 H4 109.7 . . ?
C3 C4 H4 109.7 . . ?
C1 C4 H4 109.7 . . ?
O1 C5 C6 121.2(6) . . ?
O1 C5 C1 121.9(7) . . ?
C6 C5 C1 116.9(6) . . ?
C5 C6 H6A 109.5 . . ?
C5 C6 H6B 109.5 . . ?
H6A C6 H6B 109.5 . . ?
C5 C6 H6C 109.5 . . ?
H6A C6 H6C 109.5 . . ?
H6B C6 H6C 109.5 . . ?
C8 C7 C12 118.7(6) . . ?
C8 C7 C2 120.3(6) . . ?
C12 C7 C2 121.0(6) . . ?
C7 C8 C9 120.5(7) . . ?
C7 C8 H8 119.8 . . ?
C9 C8 H8 119.7 . . ?
C10 C9 C8 119.7(8) . . ?
C10 C9 H9 120.1 . . ?
C8 C9 H9 120.2 . . ?
C11 C10 C9 119.7(7) . . ?
C11 C10 H10 120.2 . . ?
C9 C10 H10 120.2 . . ?
C10 C11 C12 121.9(7) . . ?
C10 C11 H11 119.0 . . ?
C12 C11 H11 119.1 . . ?
C11 C12 C7 119.5(7) . . ?
C11 C12 H12 120.2 . . ?
C7 C12 H12 120.3 . . ?
O2 C13 C14 122.4(6) . . ?
O2 C13 C3 121.8(7) . . ?
C14 C13 C3 115.8(7) . . ?
C13 C14 H14A 109.5 . . ?
C13 C14 H14B 109.5 . . ?
H14A C14 H14B 109.5 . . ?
C13 C14 H14C 109.5 . . ?
H14A C14 H14C 109.5 . . ?
H14B C14 H14C 109.5 . . ?
C16 C15 C20 118.1(6) . . ?
C16 C15 C4 121.4(6) . . ?
C20 C15 C4 120.5(6) . . ?
C15 C16 C17 121.4(7) . . ?
C15 C16 H16 119.3 . . ?
C17 C16 H16 119.4 . . ?
C16 C17 C18 119.4(7) . . ?
C16 C17 H17 120.3 . . ?
C18 C17 H17 120.4 . . ?
C19 C18 C17 119.5(7) . . ?
C19 C18 H18 120.3 . . ?
C17 C18 H18 120.3 . . ?
C20 C19 C18 120.7(7) . . ?
C20 C19 H19 119.7 . . ?
C18 C19 H19 119.7 . . ?
C19 C20 C15 121.1(7) . . ?
C19 C20 H20 119.5 . . ?
C15 C20 H20 119.4 . . ?
C26 C21 C22 120.1(8) . . ?
C26 C21 H21 120.0 . . ?
C22 C21 H21 120.0 . . ?
C23 C22 C21 119.2(8) . . ?
C23 C22 H22 120.4 . . ?
C21 C22 H22 120.4 . . ?
C24 C23 C22 119.7(8) . . ?
C24 C23 H23 120.1 . . ?
C22 C23 H23 120.1 . . ?
C25 C24 C23 120.5(8) . . ?
C25 C24 H24 119.7 . . ?
C23 C24 H24 119.7 . . ?
C24 C25 C26 120.1(8) . . ?
C24 C25 H25 119.9 . . ?
C26 C25 H25 119.9 . . ?
C25 C26 C21 120.3(7) . . ?
C25 C26 H26 119.9 . . ?
C21 C26 H26 119.8 . . ?

loop_
_geom_bond_atom_site_label_1
_geom_bond_atom_site_label_2
_geom_bond_distance
_geom_bond_site_symmetry_2
_geom_bond_publ_flag
O1 C5 1.222(9) . ?
O2 C13 1.207(9) . ?
C1 C5 1.510(9) . ?
C1 C2 1.540(12) . ?
C1 C4 1.603(10) . ?
C1 H1 1.0000 . ?
C2 C7 1.517(8) . ?
C2 C3 1.561(11) . ?
C2 H2 1.0000 . ?
C3 C13 1.512(10) . ?
C3 C4 1.550(11) . ?
C3 H3 1.0000 . ?
C4 C15 1.494(9) . ?
C4 H4 1.0000 . ?
C5 C6 1.493(10) . ?
C6 H6A 0.9800 . ?
C6 H6B 0.9800 . ?
C6 H6C 0.9800 . ?
C7 C8 1.377(10) . ?
C7 C12 1.405(9) . ?
C8 C9 1.410(10) . ?
C8 H8 0.9500 . ?
C9 C10 1.379(10) . ?
C9 H9 0.9500 . ?
C10 C11 1.352(12) . ?
C10 H10 0.9500 . ?
C11 C12 1.384(10) . ?
C11 H11 0.9500 . ?
C12 H12 0.9500 . ?
C13 C14 1.507(10) . ?
C14 H14A 0.9800 . ?
C14 H14B 0.9800 . ?
C14 H14C 0.9800 . ?
C15 C16 1.387(9) . ?
C15 C20 1.403(10) . ?
C16 C17 1.389(10) . ?
C16 H16 0.9500 . ?
C17 C18 1.403(12) . ?
C17 H17 0.9500 . ?
C18 C19 1.381(10) . ?
C18 H18 0.9500 . ?
C19 C20 1.371(10) . ?
C19 H19 0.9500 . ?
C20 H20 0.9500 . ?
C21 C26 1.381(12) . ?
C21 C22 1.387(12) . ?
C21 H21 0.9500 . ?
C22 C23 1.390(13) . ?
C22 H22 0.9500 . ?
C23 C24 1.388(12) . ?
C23 H23 0.9500 . ?
C24 C25 1.363(12) . ?
C24 H24 0.9500 . ?
C25 C26 1.375(12) . ?
C25 H25 0.9500 . ?
C26 H26 0.9500 . ?

loop_
_geom_torsion_atom_site_label_1
_geom_torsion_atom_site_label_2
_geom_torsion_atom_site_label_3
_geom_torsion_atom_site_label_4
_geom_torsion
_geom_torsion_site_symmetry_1
_geom_torsion_site_symmetry_2
_geom_torsion_site_symmetry_3
_geom_torsion_site_symmetry_4
_geom_torsion_publ_flag
C5 C1 C2 C7 115.9(7) . . . . ?
C4 C1 C2 C7 -123.3(6) . . . . ?
C5 C1 C2 C3 -122.9(5) . . . . ?
C4 C1 C2 C3 -2.1(6) . . . . ?
C7 C2 C3 C13 -0.6(11) . . . . ?
C1 C2 C3 C13 -120.8(6) . . . . ?
C7 C2 C3 C4 122.3(6) . . . . ?
C1 C2 C3 C4 2.1(7) . . . . ?
C13 C3 C4 C15 -114.9(7) . . . . ?
C2 C3 C4 C15 120.5(6) . . . . ?
C13 C3 C4 C1 122.5(5) . . . . ?
C2 C3 C4 C1 -2.0(6) . . . . ?
C5 C1 C4 C15 0.2(10) . . . . ?
C2 C1 C4 C15 -120.1(5) . . . . ?
C5 C1 C4 C3 122.4(6) . . . . ?
C2 C1 C4 C3 2.1(6) . . . . ?
C2 C1 C5 O1 -5.1(10) . . . . ?
C4 C1 C5 O1 -110.3(8) . . . . ?
C2 C1 C5 C6 176.6(6) . . . . ?
C4 C1 C5 C6 71.3(8) . . . . ?
C1 C2 C7 C8 -139.9(7) . . . . ?
C3 C2 C7 C8 115.0(8) . . . . ?
C1 C2 C7 C12 41.1(10) . . . . ?
C3 C2 C7 C12 -64.0(10) . . . . ?
C12 C7 C8 C9 -0.2(11) . . . . ?
C2 C7 C8 C9 -179.2(7) . . . . ?
C7 C8 C9 C10 0.9(12) . . . . ?
C8 C9 C10 C11 -0.8(13) . . . . ?
C9 C10 C11 C12 0.0(13) . . . . ?
C10 C11 C12 C7 0.7(12) . . . . ?
C8 C7 C12 C11 -0.6(11) . . . . ?
C2 C7 C12 C11 178.4(7) . . . . ?
C4 C3 C13 O2 2.1(10) . . . . ?
C2 C3 C13 O2 111.2(8) . . . . ?
C4 C3 C13 C14 -180.0(6) . . . . ?
C2 C3 C13 C14 -70.8(8) . . . . ?
C3 C4 C15 C16 -41.1(10) . . . . ?
C1 C4 C15 C16 64.2(10) . . . . ?
C3 C4 C15 C20 139.9(7) . . . . ?
C1 C4 C15 C20 -114.8(8) . . . . ?
C20 C15 C16 C17 -0.3(11) . . . . ?
C4 C15 C16 C17 -179.3(7) . . . . ?
C15 C16 C17 C18 0.5(12) . . . . ?
C16 C17 C18 C19 -0.2(12) . . . . ?
C17 C18 C19 C20 -0.3(12) . . . . ?
C18 C19 C20 C15 0.5(12) . . . . ?
C16 C15 C20 C19 -0.2(12) . . . . ?
C4 C15 C20 C19 178.8(7) . . . . ?
C26 C21 C22 C23 -1.0(11) . . . . ?
C21 C22 C23 C24 1.7(10) . . . . ?
C22 C23 C24 C25 -0.9(11) . . . . ?
C23 C24 C25 C26 -0.7(11) . . . . ?
C24 C25 C26 C21 1.4(10) . . . . ?
C22 C21 C26 C25 -0.5(10) . . . . ?
